data_2008374
loop_
_publ_author_name
'J\"org Schneider'
'Birgit Schnautz'
'Ralf Hauptmann'
'Gerald Henkel'

_publ_section_title
;
 Bis(\m-3,7-diethyl-3,7-diazanonane-1,9-dithiolato)dimanganese(II)
;
_journal_issue 4
_journal_name_full 'Acta Crystallographica Section C'
_journal_page_first 489
_journal_page_last 491
_journal_paper_doi 10.1107/S0108270198016485
_journal_volume 55
_journal_year 1999
_chemical_formula_iupac '[Mn2 (C11 H24 N2 S2)2]'
_chemical_formula_moiety 'C22 H48 Mn2 N4 S4'
_chemical_formula_sum 'C22 H48 Mn2 N4 S4'
_chemical_formula_weight 606.76
_chemical_name_systematic
;
Bis{\m-[N,N'-diethyl-N,N'-bis(\b-mercaptoethyl)-1,3-
propanediamine]}dimanganese(II).
;
_space_group_crystal_system monoclinic
_space_group_IT_number 15
_space_group_name_Hall '-C 2yc'
_space_group_name_H-M_alt 'C 1 2/c 1'
_atom_type_scat_source 'International Tables for Crystallography (Vol. C)'
_cell_angle_alpha 90.00
_cell_angle_beta 132.390(10)
_cell_angle_gamma 90.00
_cell_formula_units_Z 4
_cell_length_a 26.392(6)
_cell_length_b 8.0410(10)
_cell_length_c 18.168(4)
_cell_measurement_reflns_used 18
_cell_measurement_temperature 150
_cell_measurement_theta_max 20
_cell_measurement_theta_min 10
_cell_volume 2847.6(11)
_computing_cell_refinement 'P3 Diffractometer Control Program'
_computing_data_collection 'P3 Diffractometer Control Program (Siemens, 1991)'
_computing_data_reduction 'XDISK in P3 Diffractometer Control Program'
_computing_molecular_graphics SHELXTL-Plus
_computing_publication_material SHELXL93
_computing_structure_refinement 'SHELXL93 (Sheldrick, 1993)'
_computing_structure_solution 'SHELXTL-Plus (Sheldrick, 1990)'
_diffrn_ambient_temperature 150
_diffrn_measurement_device_type 'Siemens P4-RA'
_diffrn_measurement_method \w
_diffrn_radiation_monochromator graphite
_diffrn_radiation_source 'fine-focus sealed tube'
_diffrn_radiation_type MoK\a
_diffrn_radiation_wavelength 0.71073
_diffrn_reflns_av_R_equivalents 0.015
_diffrn_reflns_limit_h_max 5
_diffrn_reflns_limit_h_min -33
_diffrn_reflns_limit_k_max 0
_diffrn_reflns_limit_k_min -10
_diffrn_reflns_limit_l_max 23
_diffrn_reflns_limit_l_min -19
_diffrn_reflns_number 3828
_diffrn_reflns_theta_max 27.01
_diffrn_standards_decay_% none
_diffrn_standards_interval_count 99
_diffrn_standards_number 1
_exptl_absorpt_coefficient_mu 1.20
_exptl_absorpt_correction_T_max 0.806
_exptl_absorpt_correction_T_min 0.589
_exptl_absorpt_correction_type '\y scan'
_exptl_absorpt_process_details '(SHELXTL-Plus; Sheldrick, 1990)'
_exptl_crystal_colour Yellow
_exptl_crystal_density_diffrn 1.415
_exptl_crystal_density_method 'not measured'
_exptl_crystal_description column
_exptl_crystal_F_000 1288
_exptl_crystal_size_max 0.71
_exptl_crystal_size_mid 0.26
_exptl_crystal_size_min 0.18
_refine_diff_density_max 0.301
_refine_diff_density_min -0.165
_refine_ls_extinction_coef 0.0029(5)
_refine_ls_extinction_method SHELXL93
_refine_ls_goodness_of_fit_obs 1.091
_refine_ls_hydrogen_treatment constr
_refine_ls_matrix_type full
_refine_ls_number_parameters 148
_refine_ls_number_reflns 3113
_refine_ls_R_factor_gt 0.0245
_refine_ls_shift/esd_max 0.001
_refine_ls_structure_factor_coef Fsqd
_refine_ls_weighting_details 'w = 1/[\s^2^(Fo^2^)+(0.0298P)^2^+0.7817P] where P = (Fo^2^+2Fc^2^)/3'
_refine_ls_weighting_scheme calc
_refine_ls_wR_factor_ref 0.0646
_reflns_number_gt 2861
_reflns_number_total 3113
_reflns_threshold_expression F>4\s(F)
_cod_data_source_file jz1322.cif
_cod_data_source_block jz1322
_cod_depositor_comments
;
 Changing the space group from '-P 2yc' to '-C 2yc' after consulting the
 original publication. All related space group information was changed
 accordingly.

 Antanas Vaitkus,
 2017-07-05

The following automatic conversions were performed:

'_refine_ls_weighting_scheme' value 'calc w =
1/[\s^2^(Fo^2^)+(0.0298P)^2^+0.7817P] where P = (Fo^2^+2Fc^2^)/3' was
changed to 'calc'. New tag '_refine_ls_weighting_details' was
created. The value of the new tag was set to 'w =
1/[\s^2^(Fo^2^)+(0.0298P)^2^+0.7817P] where P = (Fo^2^+2Fc^2^)/3'.

Automatic conversion script
Id: cif_fix_values 3143 2015-03-26 13:38:13Z robertas 
;
_cod_original_cell_volume 2847.6(10)
_cod_original_sg_symbol_H-M 'C 2/c'
_cod_database_code 2008374

loop_
_space_group_symop_id
_space_group_symop_operation_xyz
1 x,y,z
2 -x,y,-z+1/2
3 -x,-y,-z
4 x,-y,z+1/2
5 x+1/2,y+1/2,z
6 -x+1/2,y+1/2,-z+1/2
7 -x+1/2,-y+1/2,-z
8 x+1/2,-y+1/2,z+1/2

loop_
_atom_site_label
_atom_site_fract_x
_atom_site_fract_y
_atom_site_fract_z
_atom_site_U_iso_or_equiv
_atom_site_adp_type
_atom_site_type_symbol
Mn 0.421530(10) 0.08742(3) 0.39216(2) 0.01333(8) Uani Mn
S1 0.34559(2) -0.07205(5) 0.24063(3) 0.02536(11) Uani S
S2 0.45610(2) -0.15407(5) 0.51484(3) 0.01797(10) Uani S
N1 0.37437(6) 0.3129(2) 0.27892(9) 0.0163(3) Uani N
N2 0.39048(6) 0.2050(2) 0.46913(9) 0.0159(3) Uani N
C1 0.29929(9) 0.0951(2) 0.14881(12) 0.0244(4) Uani C
H1A 0.25202(9) 0.0635(2) 0.09755(12) 0.0302(11) Uiso H
H1B 0.31788(9) 0.1083(2) 0.11843(12) 0.0302(11) Uiso H
C2 0.30315(8) 0.2612(2) 0.19234(11) 0.0193(3) Uani C
H2A 0.28177(8) 0.3452(2) 0.14169(11) 0.0302(11) Uiso H
H2B 0.27785(8) 0.2531(2) 0.21275(11) 0.0302(11) Uiso H
C3 0.37452(8) 0.4760(2) 0.31681(12) 0.0219(3) Uani C
H3A 0.34788(8) 0.5527(2) 0.26202(12) 0.0302(11) Uiso H
H3B 0.42083(8) 0.5166(2) 0.36314(12) 0.0302(11) Uiso H
C4 0.34718(8) 0.4760(2) 0.36843(12) 0.0213(3) Uani C
H4A 0.30317(8) 0.4225(2) 0.32534(12) 0.0302(11) Uiso H
H4B 0.34034(8) 0.5892(2) 0.37691(12) 0.0302(11) Uiso H
C5 0.39250(8) 0.3910(2) 0.46936(12) 0.0207(3) Uani C
H5A 0.43903(8) 0.4246(2) 0.50616(12) 0.0302(11) Uiso H
H5B 0.37993(8) 0.4309(2) 0.50500(12) 0.0302(11) Uiso H
C6 0.44229(8) 0.1513(2) 0.57522(11) 0.0224(3) Uani C
H6A 0.43210(8) 0.2046(2) 0.61124(11) 0.0302(11) Uiso H
H6B 0.48694(8) 0.1878(2) 0.60355(11) 0.0302(11) Uiso H
C7 0.44402(9) -0.0361(2) 0.58873(12) 0.0252(4) Uani C
H7A 0.48065(9) -0.0629(2) 0.65788(12) 0.0302(11) Uiso H
H7B 0.40177(9) -0.0703(2) 0.56990(12) 0.0302(11) Uiso H
C8 0.41649(8) 0.3255(2) 0.25201(12) 0.0252(4) Uani C
H8A 0.41869(8) 0.2170(2) 0.23224(12) 0.0302(11) Uiso H
H8B 0.46234(8) 0.3558(2) 0.31075(12) 0.0302(11) Uiso H
C9 0.39216(11) 0.4476(3) 0.1690(2) 0.0394(5) Uani C
H9A 0.42288(11) 0.4451(3) 0.1578(2) 0.0302(11) Uiso H
H9B 0.34691(11) 0.4170(3) 0.1088(2) 0.0302(11) Uiso H
H9C 0.39116(11) 0.5577(3) 0.1883(2) 0.0302(11) Uiso H
C10 0.32078(8) 0.1416(2) 0.42012(11) 0.0186(3) Uani C
H10A 0.32082(8) 0.0228(2) 0.41481(11) 0.0302(11) Uiso H
H10B 0.28870(8) 0.1857(2) 0.35367(11) 0.0302(11) Uiso H
C11 0.29504(8) 0.1831(2) 0.47203(12) 0.0237(3) Uani C
H11A 0.25001(8) 0.1375(2) 0.43504(12) 0.0302(11) Uiso H
H11B 0.32587(8) 0.1368(2) 0.53798(12) 0.0302(11) Uiso H
H11C 0.29334(8) 0.3017(2) 0.47608(12) 0.0302(11) Uiso H

loop_
_atom_site_aniso_label
_atom_site_aniso_U_11
_atom_site_aniso_U_22
_atom_site_aniso_U_33
_atom_site_aniso_U_12
_atom_site_aniso_U_13
_atom_site_aniso_U_23
Mn 0.01340(10) 0.01470(10) 0.01120(10) 0.00057(8) 0.00810(10) 0.00062(8)
S1 0.0279(2) 0.0168(2) 0.0155(2) 0.0020(2) 0.0082(2) -0.00230(10)
S2 0.0153(2) 0.0180(2) 0.0164(2) -0.00110(10) 0.0090(2) 0.00350(10)
N1 0.0159(6) 0.0173(6) 0.0165(6) 0.0023(5) 0.0112(5) 0.0029(5)
N2 0.0151(6) 0.0190(6) 0.0136(6) -0.0005(5) 0.0097(5) -0.0005(5)
C1 0.0249(8) 0.0266(9) 0.0123(7) 0.0045(7) 0.0087(6) 0.0005(6)
C2 0.0174(7) 0.0211(8) 0.0147(7) 0.0043(6) 0.0090(6) 0.0031(6)
C3 0.0231(8) 0.0160(7) 0.0250(8) -0.0021(6) 0.0155(7) 0.0011(6)
C4 0.0222(7) 0.0144(7) 0.0245(8) 0.0008(6) 0.0146(7) -0.0025(6)
C5 0.0220(8) 0.0191(8) 0.0199(7) -0.0034(6) 0.0138(7) -0.0059(6)
C6 0.0206(7) 0.0319(9) 0.0138(7) 0.0047(7) 0.0111(6) 0.0000(6)
C7 0.0251(8) 0.0350(9) 0.0218(8) 0.0096(7) 0.0184(7) 0.0103(7)
C8 0.0224(8) 0.0342(9) 0.0236(8) 0.0087(7) 0.0174(7) 0.0140(7)
C9 0.0367(10) 0.0533(13) 0.0385(11) 0.0167(9) 0.0295(9) 0.0280(10)
C10 0.0180(7) 0.0198(7) 0.0197(7) -0.0009(6) 0.0134(6) -0.0003(6)
C11 0.0235(8) 0.0270(8) 0.0268(8) 0.0038(7) 0.0195(7) 0.0044(7)

loop_
_geom_angle_atom_site_label_1
_geom_angle_atom_site_label_2
_geom_angle_atom_site_label_3
_geom_angle_site_symmetry_1
_geom_angle_site_symmetry_3
_geom_angle
_geom_angle_publ_flag
N2 Mn N1 . . 91.13(5) yes
N2 Mn S1 . . 124.26(4) yes
N1 Mn S1 . . 82.51(4) yes
N2 Mn S2 . 3_656 109.66(4) yes
N1 Mn S2 . 3_656 96.10(3) yes
S1 Mn S2 . 3_656 126.06(2) yes
N2 Mn S2 . . 81.16(4) yes
N1 Mn S2 . . 170.38(3) yes
S1 Mn S2 . . 97.02(2) yes
S2 Mn S2 3_656 . 91.940(10) yes
C1 S1 Mn . . 100.43(6) no
C7 S2 Mn . 3_656 100.22(6) no
C7 S2 Mn . . 96.13(6) no
Mn S2 Mn 3_656 . 88.060(10) yes
C3 N1 C2 . . 110.27(12) no
C3 N1 C8 . . 108.88(13) no
C2 N1 C8 . . 111.35(12) no
C3 N1 Mn . . 116.05(9) no
C2 N1 Mn . . 104.77(9) no
C8 N1 Mn . . 105.41(9) no
C6 N2 C10 . . 111.10(12) no
C6 N2 C5 . . 106.64(12) no
C10 N2 C5 . . 111.74(12) no
C6 N2 Mn . . 106.32(9) no
C10 N2 Mn . . 107.71(9) no
C5 N2 Mn . . 113.23(10) no
C2 C1 S1 . . 113.74(11) no
N1 C2 C1 . . 113.02(13) no
N1 C3 C4 . . 115.66(13) no
C5 C4 C3 . . 115.47(13) no
N2 C5 C4 . . 116.72(13) no
N2 C6 C7 . . 113.40(14) no
C6 C7 S2 . . 113.20(11) no
N1 C8 C9 . . 117.20(14) no
N2 C10 C11 . . 116.10(13) no

loop_
_geom_bond_atom_site_label_1
_geom_bond_atom_site_label_2
_geom_bond_site_symmetry_2
_geom_bond_distance
_geom_bond_publ_flag
Mn N2 . 2.2510(10) yes
Mn N1 . 2.3700(10) yes
Mn S1 . 2.4090(10) yes
Mn S2 3_656 2.4930(10) yes
Mn S2 . 2.6130(10) yes
S1 C1 . 1.826(2) no
S2 C7 . 1.839(2) no
S2 Mn 3_656 2.4930(10) no
N1 C3 . 1.480(2) no
N1 C2 . 1.481(2) no
N1 C8 . 1.489(2) no
N2 C6 . 1.489(2) no
N2 C10 . 1.493(2) no
N2 C5 . 1.496(2) no
C1 C2 . 1.520(2) no
C3 C4 . 1.521(2) no
C4 C5 . 1.518(2) no
C6 C7 . 1.523(3) no
C8 C9 . 1.532(2) no
C10 C11 . 1.525(2) no
